data_4306959
loop_
_publ_author_name
'Konstantin Yu. Dorogov'
'Muhammed Yousufuddin'
'Nam-Nhat Ho'
'Andrei V. Churakov'
'Lyudmila G. Kuzmina'
'Arthur J. Schultz'
'Sax A. Mason'
'Judith A. K. Howard'
'Dmitry A. Lemenovskii'
'Robert Bau'
'Georgii I. Nikonov'

_publ_contact_author
; Dr Georgii I. Nikonov
  Chemistry Department, Brock University, 
  500 Glenridge Ave., St Catharines, L2S 3A1, 
  ON, Canada
;
_publ_contact_author_email gnikonov@brocku.ca
_publ_section_title
;
Syntheses and Structures of Asymmetric Bis(silyl) Niobocene Hydrides
;
_journal_name_full 'Inorganic Chemistry'
_journal_page_first 147
_journal_page_last 160
_journal_paper_doi 10.1021/ic061314b
_journal_volume 46
_journal_year 2007
_chemical_formula_sum 'C15 H26 I Nb Si2'
_chemical_formula_weight 482.35
_chemical_name_common
;  
(dimethyliodosilyl)(trimethylsilyl)niobocene hydrid 
;
_chemical_name_systematic
;  
bis(cyclopentadienyl)(dimethyliodosilyl)
(trimethylsilyl)(hydrido) niobium (V) 
;
_space_group_IT_number 14
_symmetry_cell_setting monoclinic
_symmetry_space_group_name_Hall '-P 2ybc'
_symmetry_space_group_name_H-M 'P 1 21/c 1'
_atom_sites_solution_hydrogens geom
_atom_sites_solution_primary direct
_atom_sites_solution_secondary difmap
_audit_creation_method SHELXL-97
_cell_angle_alpha 90.00
_cell_angle_beta 101.7380(10)
_cell_angle_gamma 90.00
_cell_formula_units_Z 4
_cell_length_a 13.7575(4)
_cell_length_b 8.2799(2)
_cell_length_c 16.7677(5)
_cell_measurement_reflns_used 8301
_cell_measurement_temperature 123(2)
_cell_measurement_theta_max 2.963
_cell_measurement_theta_min 2.481
_cell_volume 1870.08(9)
_computing_structure_refinement 'SHELXL-97 (Sheldrick, 1997)'
_computing_structure_solution 'SHELXS-97 (Sheldrick, 1990)'
_diffrn_ambient_temperature 123(2)
_diffrn_measured_fraction_theta_full 0.966
_diffrn_measured_fraction_theta_max 0.966
_diffrn_measurement_method \w
_diffrn_radiation_monochromator graphite
_diffrn_radiation_source 'fine-focus sealed tube'
_diffrn_radiation_type MoK\a
_diffrn_radiation_wavelength 0.71073
_diffrn_reflns_av_R_equivalents 0.0222
_diffrn_reflns_av_sigmaI/netI 0.0273
_diffrn_reflns_limit_h_max 14
_diffrn_reflns_limit_h_min -18
_diffrn_reflns_limit_k_max 11
_diffrn_reflns_limit_k_min -11
_diffrn_reflns_limit_l_max 22
_diffrn_reflns_limit_l_min -21
_diffrn_reflns_number 11895
_diffrn_reflns_theta_full 29.00
_diffrn_reflns_theta_max 29.00
_diffrn_reflns_theta_min 2.48
_exptl_absorpt_coefficient_mu 2.410
_exptl_absorpt_correction_T_max 0.7290
_exptl_absorpt_correction_T_min 0.5730
_exptl_crystal_density_diffrn 1.713
_exptl_crystal_density_method 'not measured'
_exptl_crystal_F_000 952
_exptl_crystal_size_max 0.26
_exptl_crystal_size_mid 0.22
_exptl_crystal_size_min 0.14
_refine_diff_density_max 0.681
_refine_diff_density_min -0.787
_refine_diff_density_rms 0.083
_refine_ls_extinction_coef 0.00010(10)
_refine_ls_extinction_expression Fc^*^=kFc[1+0.001xFc^2^\l^3^/sin(2\q)]^-1/4^
_refine_ls_extinction_method SHELXL
_refine_ls_goodness_of_fit_ref 1.036
_refine_ls_hydrogen_treatment refall
_refine_ls_matrix_type full
_refine_ls_number_parameters 277
_refine_ls_number_reflns 4806
_refine_ls_number_restraints 0
_refine_ls_restrained_S_all 1.036
_refine_ls_R_factor_all 0.0306
_refine_ls_R_factor_gt 0.0240
_refine_ls_shift/su_max 0.016
_refine_ls_shift/su_mean 0.001
_refine_ls_structure_factor_coef Fsqd
_refine_ls_weighting_details 'calc w=1/[\s^2^(Fo^2^)+(0.0234P)^2^+1.0704P] where P=(Fo^2^+2Fc^2^)/3'
_refine_ls_weighting_scheme calc
_refine_ls_wR_factor_gt 0.0528
_refine_ls_wR_factor_ref 0.0547
_reflns_number_gt 4208
_reflns_number_total 4806
_reflns_threshold_expression >2sigma(I)
_cod_data_source_file ic061314bsi20060716_084620_05.cif
_cod_data_source_block 5d
_cod_depositor_comments
;
The following automatic conversions were performed:
'_symmetry_cell_setting' value 'Monoclinic' changed to 'monoclinic'
according to '/home/saulius/struct/CIF-dictionaries/cif_core.dic'
dictionary named 'cif_core.dic' version 2.4.1 from 2010-06-29.

Automatic conversion script
Id: cif_fix_enum 1527 2010-12-29 10:47:43Z saulius 
;
_cod_database_code 4306959

loop_
_symmetry_equiv_pos_as_xyz
'x, y, z'
'-x, y+1/2, -z+1/2'
'-x, -y, -z'
'x, -y-1/2, z-1/2'

loop_
_atom_site_label
_atom_site_type_symbol
_atom_site_fract_x
_atom_site_fract_y
_atom_site_fract_z
_atom_site_U_iso_or_equiv
_atom_site_adp_type
_atom_site_occupancy
_atom_site_symmetry_multiplicity
_atom_site_calc_flag
_atom_site_refinement_flags
_atom_site_disorder_assembly
_atom_site_disorder_group
Nb1 Nb -0.212676(14) 0.90638(2) 0.319332(11) 0.01542(5) Uani 1 1 d . . .
I I 0.103333(13) 0.49186(2) 0.404749(10) 0.03313(6) Uani 1 1 d . . .
Si1 Si -0.23866(5) 1.05756(7) 0.18196(4) 0.02067(13) Uani 1 1 d . . .
Si2 Si -0.36525(5) 0.98838(7) 0.38655(4) 0.02042(13) Uani 1 1 d . . .
C1 C -0.23806(19) 0.7018(3) 0.21554(15) 0.0249(5) Uani 1 1 d . . .
C2 C -0.16276(19) 0.6482(3) 0.27936(16) 0.0257(5) Uani 1 1 d . . .
C3 C -0.20440(19) 0.6238(3) 0.34902(16) 0.0253(5) Uani 1 1 d . . .
C4 C -0.30616(18) 0.6641(3) 0.32860(15) 0.0246(5) Uani 1 1 d . . .
C5 C -0.32660(18) 0.7151(3) 0.24572(15) 0.0244(5) Uani 1 1 d . . .
C6 C -0.14854(18) 1.0546(3) 0.44183(15) 0.0265(5) Uani 1 1 d . . .
C7 C -0.08663(18) 0.9199(3) 0.43952(16) 0.0288(5) Uani 1 1 d . . .
C8 C -0.03962(18) 0.9386(3) 0.37257(17) 0.0301(5) Uani 1 1 d . . .
C9 C -0.07234(18) 1.0841(3) 0.33290(16) 0.0273(5) Uani 1 1 d . . .
C10 C -0.14096(17) 1.1563(3) 0.37521(15) 0.0242(5) Uani 1 1 d . . .
C11 C -0.3613(3) 0.8966(4) 0.49125(18) 0.0357(6) Uani 1 1 d . . .
C12 C -0.48995(19) 0.9251(3) 0.32451(18) 0.0293(5) Uani 1 1 d . . .
C13 C -0.3795(2) 1.2137(3) 0.39997(17) 0.0290(5) Uani 1 1 d . . .
C14 C -0.3552(2) 1.0155(3) 0.10356(16) 0.0293(5) Uani 1 1 d . . .
C15 C -0.2276(2) 1.2839(3) 0.18275(18) 0.0302(5) Uani 1 1 d . . .
H1 H -0.307(2) 1.030(3) 0.2751(18) 0.035(8) Uiso 1 1 d . . .
H1A H -0.2309(18) 0.718(3) 0.1656(16) 0.019(6) Uiso 1 1 d . . .
H2A H -0.098(2) 0.628(4) 0.2751(19) 0.041(8) Uiso 1 1 d . . .
H3A H -0.172(2) 0.585(3) 0.4008(17) 0.027(7) Uiso 1 1 d . . .
H4A H -0.351(2) 0.655(4) 0.3617(18) 0.034(8) Uiso 1 1 d . . .
H5A H -0.3878(19) 0.747(3) 0.2175(15) 0.018(6) Uiso 1 1 d . . .
H6A H -0.181(2) 1.078(3) 0.4835(18) 0.030(7) Uiso 1 1 d . . .
H7A H -0.079(2) 0.841(4) 0.4740(18) 0.031(8) Uiso 1 1 d . . .
H8A H 0.003(2) 0.868(3) 0.3582(17) 0.028(7) Uiso 1 1 d . . .
H9A H -0.056(2) 1.125(3) 0.2898(18) 0.029(7) Uiso 1 1 d . . .
H10A H -0.1720(18) 1.251(3) 0.3653(15) 0.015(6) Uiso 1 1 d . . .
H11A H -0.416(4) 0.916(6) 0.509(3) 0.106(18) Uiso 1 1 d . . .
H11B H -0.314(4) 0.917(6) 0.525(3) 0.105(19) Uiso 1 1 d . . .
H11C H -0.362(3) 0.792(6) 0.488(3) 0.089(15) Uiso 1 1 d . . .
H12A H -0.544(3) 0.962(4) 0.349(2) 0.049(10) Uiso 1 1 d . . .
H12B H -0.500(2) 0.812(4) 0.3189(19) 0.043(9) Uiso 1 1 d . . .
H12C H -0.501(2) 0.965(3) 0.2705(19) 0.033(8) Uiso 1 1 d . . .
H13A H -0.436(2) 1.237(3) 0.4271(18) 0.035(8) Uiso 1 1 d . . .
H13B H -0.390(2) 1.263(4) 0.3504(19) 0.034(8) Uiso 1 1 d . . .
H13C H -0.324(2) 1.260(4) 0.4348(18) 0.036(8) Uiso 1 1 d . . .
H14A H -0.356(2) 1.071(4) 0.0514(19) 0.035(8) Uiso 1 1 d . . .
H14B H -0.410(3) 1.049(4) 0.124(2) 0.059(11) Uiso 1 1 d . . .
H14C H -0.368(2) 0.911(4) 0.0943(19) 0.039(8) Uiso 1 1 d . . .
H15A H -0.240(3) 1.327(4) 0.127(2) 0.056(10) Uiso 1 1 d . . .
H15B H -0.166(2) 1.324(4) 0.2112(18) 0.037(8) Uiso 1 1 d . . .
H15C H -0.274(2) 1.332(4) 0.209(2) 0.043(9) Uiso 1 1 d . . .

loop_
_atom_site_aniso_label
_atom_site_aniso_U_11
_atom_site_aniso_U_22
_atom_site_aniso_U_33
_atom_site_aniso_U_23
_atom_site_aniso_U_13
_atom_site_aniso_U_12
Nb1 0.01504(9) 0.01418(9) 0.01625(9) -0.00263(7) 0.00134(7) -0.00195(7)
I 0.03675(10) 0.03728(10) 0.02930(10) 0.00848(7) 0.01598(8) 0.00582(7)
Si1 0.0270(3) 0.0162(3) 0.0196(3) -0.0009(2) 0.0065(3) -0.0021(2)
Si2 0.0188(3) 0.0233(3) 0.0195(3) 0.0015(2) 0.0049(2) 0.0009(2)
C1 0.0354(13) 0.0154(10) 0.0227(11) -0.0061(8) 0.0034(10) -0.0042(9)
C2 0.0266(12) 0.0163(10) 0.0337(13) -0.0072(9) 0.0046(10) 0.0015(9)
C3 0.0314(13) 0.0137(10) 0.0277(12) 0.0005(8) -0.0017(10) 0.0015(9)
C4 0.0272(12) 0.0158(10) 0.0301(12) 0.0009(9) 0.0044(10) -0.0053(9)
C5 0.0240(11) 0.0164(10) 0.0285(12) -0.0023(8) -0.0052(10) -0.0041(9)
C6 0.0218(11) 0.0332(13) 0.0224(11) -0.0129(10) -0.0002(9) -0.0069(9)
C7 0.0229(12) 0.0310(13) 0.0266(12) -0.0045(10) -0.0085(10) -0.0043(10)
C8 0.0151(10) 0.0332(13) 0.0386(14) -0.0149(11) -0.0023(10) -0.0018(10)
C9 0.0214(11) 0.0298(12) 0.0313(13) -0.0101(10) 0.0065(10) -0.0117(10)
C10 0.0221(11) 0.0189(10) 0.0301(12) -0.0103(9) 0.0023(10) -0.0064(9)
C11 0.0384(16) 0.0442(17) 0.0259(13) 0.0093(12) 0.0099(13) 0.0008(13)
C12 0.0205(11) 0.0312(13) 0.0352(14) 0.0033(11) 0.0035(11) 0.0014(10)
C13 0.0315(13) 0.0280(12) 0.0294(13) -0.0044(10) 0.0107(12) 0.0048(10)
C14 0.0345(14) 0.0292(13) 0.0212(12) 0.0034(10) -0.0014(11) -0.0001(11)
C15 0.0420(15) 0.0183(11) 0.0328(14) 0.0004(10) 0.0138(13) -0.0045(10)

loop_
_atom_type_symbol
_atom_type_description
_atom_type_scat_dispersion_real
_atom_type_scat_dispersion_imag
_atom_type_scat_source
C C 0.0033 0.0016 'International Tables Vol C Tables 4.2.6.8 and 6.1.1.4'
H H 0.0000 0.0000 'International Tables Vol C Tables 4.2.6.8 and 6.1.1.4'
Si Si 0.0817 0.0704 'International Tables Vol C Tables 4.2.6.8 and 6.1.1.4'
Nb Nb -2.0727 0.6215 'International Tables Vol C Tables 4.2.6.8 and 6.1.1.4'
I I -0.4742 1.8119 'International Tables Vol C Tables 4.2.6.8 and 6.1.1.4'

loop_
_geom_angle_atom_site_label_1
_geom_angle_atom_site_label_2
_geom_angle_atom_site_label_3
_geom_angle
_geom_angle_site_symmetry_1
_geom_angle_site_symmetry_3
_geom_angle_publ_flag
C7 Nb1 C8 34.55(9) . . ?
C7 Nb1 C2 94.49(9) . . ?
C8 Nb1 C2 83.26(9) . . ?
C7 Nb1 C5 139.27(9) . . ?
C8 Nb1 C5 140.28(9) . . ?
C2 Nb1 C5 57.04(8) . . ?
C7 Nb1 C3 82.76(9) . . ?
C8 Nb1 C3 91.72(9) . . ?
C2 Nb1 C3 34.52(9) . . ?
C5 Nb1 C3 57.10(8) . . ?
C7 Nb1 C10 57.16(9) . . ?
C8 Nb1 C10 57.09(9) . . ?
C2 Nb1 C10 139.85(8) . . ?
C5 Nb1 C10 161.52(8) . . ?
C3 Nb1 C10 139.87(9) . . ?
C7 Nb1 C9 57.15(9) . . ?
C8 Nb1 C9 34.17(9) . . ?
C2 Nb1 C9 107.72(9) . . ?
C5 Nb1 C9 152.38(9) . . ?
C3 Nb1 C9 125.24(9) . . ?
C10 Nb1 C9 34.47(8) . . ?
C7 Nb1 C6 34.28(9) . . ?
C8 Nb1 C6 57.10(9) . . ?
C2 Nb1 C6 128.49(9) . . ?
C5 Nb1 C6 150.40(9) . . ?
C3 Nb1 C6 109.18(9) . . ?
C10 Nb1 C6 34.40(9) . . ?
C9 Nb1 C6 57.13(9) . . ?
C7 Nb1 C1 128.33(9) . . ?
C8 Nb1 C1 109.72(9) . . ?
C2 Nb1 C1 34.06(8) . . ?
C5 Nb1 C1 34.37(8) . . ?
C3 Nb1 C1 56.94(8) . . ?
C10 Nb1 C1 151.46(8) . . ?
C9 Nb1 C1 119.75(8) . . ?
C6 Nb1 C1 162.53(9) . . ?
C7 Nb1 C4 106.96(9) . . ?
C8 Nb1 C4 125.19(9) . . ?
C2 Nb1 C4 57.20(9) . . ?
C5 Nb1 C4 34.58(8) . . ?
C3 Nb1 C4 34.25(8) . . ?
C10 Nb1 C4 151.28(9) . . ?
C9 Nb1 C4 159.28(9) . . ?
C6 Nb1 C4 118.64(9) . . ?
C1 Nb1 C4 57.18(9) . . ?
C7 Nb1 Si1 132.67(7) . . ?
C8 Nb1 Si1 103.09(7) . . ?
C2 Nb1 Si1 100.34(6) . . ?
C5 Nb1 Si1 84.44(6) . . ?
C3 Nb1 Si1 130.73(6) . . ?
C10 Nb1 Si1 84.35(6) . . ?
C9 Nb1 Si1 75.53(7) . . ?
C6 Nb1 Si1 118.39(7) . . ?
C1 Nb1 Si1 73.87(6) . . ?
C4 Nb1 Si1 118.90(6) . . ?
C7 Nb1 Si2 97.52(7) . . ?
C8 Nb1 Si2 128.78(7) . . ?
C2 Nb1 Si2 130.12(6) . . ?
C5 Nb1 Si2 84.08(6) . . ?
C3 Nb1 Si2 99.76(6) . . ?
C10 Nb1 Si2 84.94(6) . . ?
C9 Nb1 Si2 119.41(6) . . ?
C6 Nb1 Si2 72.06(6) . . ?
C1 Nb1 Si2 118.37(6) . . ?
C4 Nb1 Si2 72.99(6) . . ?
Si1 Nb1 Si2 106.01(2) . . ?
C7 Nb1 H1 134.5(10) . . ?
C8 Nb1 H1 135.4(10) . . ?
C2 Nb1 H1 131.0(10) . . ?
C5 Nb1 H1 79.1(10) . . ?
C3 Nb1 H1 132.9(10) . . ?
C10 Nb1 H1 82.4(10) . . ?
C9 Nb1 H1 101.5(10) . . ?
C6 Nb1 H1 100.4(10) . . ?
C1 Nb1 H1 97.1(10) . . ?
C4 Nb1 H1 99.2(10) . . ?
Si1 Nb1 H1 50.5(10) . . ?
Si2 Nb1 H1 55.6(10) . . ?
C15 Si1 C14 104.17(13) . . ?
C15 Si1 Nb1 118.73(9) . . ?
C14 Si1 Nb1 118.40(9) . . ?
C15 Si1 I 98.30(9) . 2 ?
C14 Si1 I 99.95(9) . 2 ?
Nb1 Si1 I 113.96(2) . 2 ?
C12 Si2 C13 103.55(13) . . ?
C12 Si2 C11 104.42(14) . . ?
C13 Si2 C11 105.53(14) . . ?
C12 Si2 Nb1 113.66(9) . . ?
C13 Si2 Nb1 114.25(9) . . ?
C11 Si2 Nb1 114.30(11) . . ?
C2 C1 C5 107.9(2) . . ?
C2 C1 Nb1 72.21(13) . . ?
C5 C1 Nb1 72.23(13) . . ?
C2 C1 H1A 124.8(17) . . ?
C5 C1 H1A 127.2(17) . . ?
Nb1 C1 H1A 124.1(17) . . ?
C1 C2 C3 108.4(2) . . ?
C1 C2 Nb1 73.73(13) . . ?
C3 C2 Nb1 73.02(13) . . ?
C1 C2 H2A 125(2) . . ?
C3 C2 H2A 127(2) . . ?
Nb1 C2 H2A 122(2) . . ?
C4 C3 C2 108.3(2) . . ?
C4 C3 Nb1 73.43(13) . . ?
C2 C3 Nb1 72.46(13) . . ?
C4 C3 H3A 124.4(17) . . ?
C2 C3 H3A 127.3(17) . . ?
Nb1 C3 H3A 121.0(17) . . ?
C3 C4 C5 107.2(2) . . ?
C3 C4 Nb1 72.32(13) . . ?
C5 C4 Nb1 72.05(13) . . ?
C3 C4 H4A 126.2(18) . . ?
C5 C4 H4A 126.5(18) . . ?
Nb1 C4 H4A 122.9(19) . . ?
C1 C5 C4 108.2(2) . . ?
C1 C5 Nb1 73.40(13) . . ?
C4 C5 Nb1 73.37(13) . . ?
C1 C5 H5A 127.2(16) . . ?
C4 C5 H5A 124.5(16) . . ?
Nb1 C5 H5A 121.1(15) . . ?
C7 C6 C10 107.8(2) . . ?
C7 C6 Nb1 71.98(13) . . ?
C10 C6 Nb1 72.72(13) . . ?
C7 C6 H6A 125.0(18) . . ?
C10 C6 H6A 126.6(18) . . ?
Nb1 C6 H6A 127.3(18) . . ?
C6 C7 C8 108.2(2) . . ?
C6 C7 Nb1 73.74(14) . . ?
C8 C7 Nb1 72.83(14) . . ?
C6 C7 H7A 125(2) . . ?
C8 C7 H7A 127(2) . . ?
Nb1 C7 H7A 120(2) . . ?
C9 C8 C7 108.4(2) . . ?
C9 C8 Nb1 73.68(14) . . ?
C7 C8 Nb1 72.62(14) . . ?
C9 C8 H8A 126.6(18) . . ?
C7 C8 H8A 125.0(18) . . ?
Nb1 C8 H8A 119.0(18) . . ?
C8 C9 C10 107.8(2) . . ?
C8 C9 Nb1 72.15(13) . . ?
C10 C9 Nb1 72.68(13) . . ?
C8 C9 H9A 128.3(19) . . ?
C10 C9 H9A 123.9(19) . . ?
Nb1 C9 H9A 119.9(19) . . ?
C6 C10 C9 107.8(2) . . ?
C6 C10 Nb1 72.89(13) . . ?
C9 C10 Nb1 72.85(13) . . ?
C6 C10 H10A 124.0(16) . . ?
C9 C10 H10A 128.1(16) . . ?
Nb1 C10 H10A 122.9(16) . . ?
Si2 C11 H11A 112(3) . . ?
Si2 C11 H11B 116(4) . . ?
H11A C11 H11B 111(5) . . ?
Si2 C11 H11C 110(3) . . ?
H11A C11 H11C 102(4) . . ?
H11B C11 H11C 104(4) . . ?
Si2 C12 H12A 112(2) . . ?
Si2 C12 H12B 114.9(19) . . ?
H12A C12 H12B 105(3) . . ?
Si2 C12 H12C 112.7(19) . . ?
H12A C12 H12C 107(3) . . ?
H12B C12 H12C 105(3) . . ?
Si2 C13 H13A 110.9(17) . . ?
Si2 C13 H13B 109.5(19) . . ?
H13A C13 H13B 109(2) . . ?
Si2 C13 H13C 112.4(18) . . ?
H13A C13 H13C 104(2) . . ?
H13B C13 H13C 110(3) . . ?
Si1 C14 H14A 112.7(18) . . ?
Si1 C14 H14B 109(2) . . ?
H14A C14 H14B 109(3) . . ?
Si1 C14 H14C 114(2) . . ?
H14A C14 H14C 109(3) . . ?
H14B C14 H14C 102(3) . . ?
Si1 C15 H15A 111(2) . . ?
Si1 C15 H15B 114.6(18) . . ?
H15A C15 H15B 108(3) . . ?
Si1 C15 H15C 111.5(19) . . ?
H15A C15 H15C 107(3) . . ?
H15B C15 H15C 104(3) . . ?

loop_
_geom_bond_atom_site_label_1
_geom_bond_atom_site_label_2
_geom_bond_distance
_geom_bond_site_symmetry_2
_geom_bond_publ_flag
Nb1 C7 2.379(2) . ?
Nb1 C8 2.382(2) . ?
Nb1 C2 2.383(2) . ?
Nb1 C5 2.388(2) . ?
Nb1 C3 2.390(2) . ?
Nb1 C10 2.399(2) . ?
Nb1 C9 2.401(2) . ?
Nb1 C6 2.401(2) . ?
Nb1 C1 2.403(2) . ?
Nb1 C4 2.405(2) . ?
Nb1 Si1 2.5817(7) . ?
Nb1 Si2 2.6645(6) . ?
Nb1 H1 1.70(3) . ?
I Si1 2.6414(6) 2_545 ?
Si1 C15 1.880(2) . ?
Si1 C14 1.888(3) . ?
Si1 I 2.6413(6) 2 ?
Si2 C12 1.891(3) . ?
Si2 C13 1.894(3) . ?
Si2 C11 1.904(3) . ?
C1 C2 1.402(3) . ?
C1 C5 1.415(4) . ?
C1 H1A 0.87(3) . ?
C2 C3 1.416(4) . ?
C2 H2A 0.92(3) . ?
C3 C4 1.412(3) . ?
C3 H3A 0.95(3) . ?
C4 C5 1.425(3) . ?
C4 H4A 0.91(3) . ?
C5 H5A 0.92(3) . ?
C6 C7 1.409(4) . ?
C6 C10 1.419(4) . ?
C6 H6A 0.92(3) . ?
C7 C8 1.414(4) . ?
C7 H7A 0.86(3) . ?
C8 C9 1.405(4) . ?
C8 H8A 0.89(3) . ?
C9 C10 1.423(3) . ?
C9 H9A 0.87(3) . ?
C10 H10A 0.89(3) . ?
C11 H11A 0.88(5) . ?
C11 H11B 0.79(6) . ?
C11 H11C 0.86(5) . ?
C12 H12A 0.97(4) . ?
C12 H12B 0.94(3) . ?
C12 H12C 0.95(3) . ?
C13 H13A 0.99(3) . ?
C13 H13B 0.91(3) . ?
C13 H13C 0.94(3) . ?
C14 H14A 0.99(3) . ?
C14 H14B 0.93(4) . ?
C14 H14C 0.89(3) . ?
C15 H15A 0.98(4) . ?
C15 H15B 0.95(3) . ?
C15 H15C 0.94(3) . ?
